data_4063261
loop_
_publ_author_name
'Preston A. Chase'
'Lee D. Henderson'
'Warren E. Piers'
'Masood Parvez'
'William Clegg'
'Mark R. J. Elsegood'

_publ_section_title
;
 Bifunctional Perfluoroaryl Boranes: Synthesis and Coordination
 Chemistry with Neutral Lewis Base Donors
;
_journal_issue 2
_journal_name_full Organometallics
_journal_page_first 349
_journal_page_last 357
_journal_paper_doi 10.1021/om050764t
_journal_volume 25
_journal_year 2006
_chemical_formula_moiety 'C32 H3 B2 F20 N, C7 H8'
_chemical_formula_sum 'C39 H11 B2 F20 N'
_chemical_formula_weight 895.11
_chemical_name_systematic
;
 ?
;
_space_group_IT_number 14
_symmetry_cell_setting monoclinic
_symmetry_space_group_name_Hall '-P 2ybc'
_symmetry_space_group_name_H-M 'P 1 21/c 1'
_atom_sites_solution_hydrogens geom
_atom_sites_solution_primary direct
_atom_sites_solution_secondary difmap
_audit_creation_method SHELXL-97
_cell_angle_alpha 90.00
_cell_angle_beta 95.590(2)
_cell_angle_gamma 90.00
_cell_formula_units_Z 4
_cell_length_a 9.8508(6)
_cell_length_b 12.5539(7)
_cell_length_c 26.6988(15)
_cell_measurement_reflns_used 11841
_cell_measurement_temperature 160(2)
_cell_measurement_theta_max 28.54
_cell_measurement_theta_min 2.23
_cell_volume 3286.0(3)
_computing_cell_refinement 'Bruker SAINT'
_computing_data_collection 'Bruker SMART'
_computing_data_reduction 'Bruker SAINT'
_computing_molecular_graphics 'Bruker SHELXTL'
_computing_publication_material 'Bruker SHELXTL and local programs'
_computing_structure_refinement 'Bruker SHELXTL'
_computing_structure_solution 'Bruker SHELXTL'
_diffrn_ambient_temperature 160(2)
_diffrn_measured_fraction_theta_full 0.998
_diffrn_measured_fraction_theta_max 0.998
_diffrn_measurement_device_type 'Bruker SMART 1K CCD diffractometer'
_diffrn_measurement_method 'thin-slice \w scans'
_diffrn_radiation_monochromator graphite
_diffrn_radiation_source 'sealed tube'
_diffrn_radiation_type MoK\a
_diffrn_radiation_wavelength 0.71073
_diffrn_reflns_av_R_equivalents 0.0550
_diffrn_reflns_av_sigmaI/netI 0.0559
_diffrn_reflns_limit_h_max 10
_diffrn_reflns_limit_h_min -10
_diffrn_reflns_limit_k_max 13
_diffrn_reflns_limit_k_min -13
_diffrn_reflns_limit_l_max 28
_diffrn_reflns_limit_l_min -28
_diffrn_reflns_number 16280
_diffrn_reflns_theta_full 22.50
_diffrn_reflns_theta_max 22.50
_diffrn_reflns_theta_min 1.53
_diffrn_standards_number 0
_exptl_absorpt_coefficient_mu 0.185
_exptl_absorpt_correction_type none
_exptl_crystal_colour yellow
_exptl_crystal_density_diffrn 1.809
_exptl_crystal_density_method 'not measured'
_exptl_crystal_description needle
_exptl_crystal_F_000 1768
_exptl_crystal_size_max 0.52
_exptl_crystal_size_mid 0.10
_exptl_crystal_size_min 0.03
_refine_diff_density_max 0.565
_refine_diff_density_min -0.458
_refine_diff_density_rms 0.079
_refine_ls_extinction_method none
_refine_ls_goodness_of_fit_ref 1.168
_refine_ls_hydrogen_treatment constr
_refine_ls_matrix_type full
_refine_ls_number_parameters 583
_refine_ls_number_reflns 4297
_refine_ls_number_restraints 210
_refine_ls_restrained_S_all 1.175
_refine_ls_R_factor_all 0.1014
_refine_ls_R_factor_gt 0.0730
_refine_ls_shift/su_max 0.027
_refine_ls_shift/su_mean 0.001
_refine_ls_structure_factor_coef Fsqd
_refine_ls_weighting_details 'calc w=1/[\s^2^(Fo^2^)+(0.0675P)^2^+8.0427P] where P=(Fo^2^+2Fc^2^)/3'
_refine_ls_weighting_scheme calc
_refine_ls_wR_factor_gt 0.1601
_refine_ls_wR_factor_ref 0.1741
_reflns_number_gt 3088
_reflns_number_total 4297
_reflns_threshold_expression I>2\s(I)
_cod_original_sg_symbol_H-M 'P 21/c'
_cod_database_code 4063261

loop_
_symmetry_equiv_pos_as_xyz
'x, y, z'
'-x, y+1/2, -z+1/2'
'-x, -y, -z'
'x, -y-1/2, z-1/2'

loop_
_atom_site_label
_atom_site_type_symbol
_atom_site_fract_x
_atom_site_fract_y
_atom_site_fract_z
_atom_site_U_iso_or_equiv
_atom_site_adp_type
_atom_site_occupancy
_atom_site_symmetry_multiplicity
_atom_site_calc_flag
_atom_site_refinement_flags
_atom_site_disorder_assembly
_atom_site_disorder_group
B1 B 0.6884(7) 0.7447(5) 0.4928(2) 0.0198(16) Uani 1 1 d . . .
B2 B 0.8229(7) 0.7303(5) 0.3897(3) 0.0204(16) Uani 1 1 d . . .
N1 N 0.6188(5) 0.7949(4) 0.53876(18) 0.0197(11) Uani 1 1 d . . .
C1 C 0.5556(6) 0.8193(4) 0.5704(2) 0.0220(14) Uani 1 1 d . . .
C2 C 0.4746(7) 0.8448(5) 0.6109(2) 0.0284(15) Uani 1 1 d . . .
H2A H 0.3863 0.8733 0.5970 0.043 Uiso 1 1 calc R . .
H2B H 0.5223 0.8981 0.6329 0.043 Uiso 1 1 calc R . .
H2C H 0.4602 0.7802 0.6303 0.043 Uiso 1 1 calc R . .
C3 C 0.6865(6) 0.6158(4) 0.4988(2) 0.0210(14) Uani 1 1 d . . .
C4 C 0.7500(6) 0.5526(5) 0.5359(2) 0.0241(15) Uani 1 1 d . . .
C5 C 0.7470(6) 0.4434(5) 0.5322(2) 0.0255(15) Uani 1 1 d . . .
C6 C 0.6784(6) 0.3971(4) 0.4905(2) 0.0252(15) Uani 1 1 d . . .
C7 C 0.6110(6) 0.4581(5) 0.4534(2) 0.0248(15) Uani 1 1 d . . .
C8 C 0.6114(5) 0.5683(4) 0.4572(2) 0.0184(13) Uani 1 1 d . . .
C9 C 0.5447(6) 0.6519(4) 0.4237(2) 0.0212(14) Uani 1 1 d . . .
C10 C 0.4577(6) 0.6456(5) 0.3799(2) 0.0266(15) Uani 1 1 d . . .
C11 C 0.4004(6) 0.7362(5) 0.3575(2) 0.0298(16) Uani 1 1 d . . .
C12 C 0.4293(6) 0.8339(5) 0.3785(2) 0.0288(15) Uani 1 1 d . . .
C13 C 0.5171(6) 0.8417(5) 0.4209(2) 0.0210(14) Uani 1 1 d . . .
C14 C 0.5789(6) 0.7540(5) 0.4437(2) 0.0200(14) Uani 1 1 d . . .
C15 C 0.8363(6) 0.7927(4) 0.4860(2) 0.0188(14) Uani 1 1 d . . .
C16 C 0.9201(6) 0.8378(5) 0.5250(2) 0.0234(14) Uani 1 1 d . . .
C17 C 1.0500(6) 0.8767(4) 0.5198(2) 0.0249(15) Uani 1 1 d . . .
C18 C 1.1003(6) 0.8714(5) 0.4735(2) 0.0277(15) Uani 1 1 d . . .
C19 C 1.0203(6) 0.8243(5) 0.4347(2) 0.0236(14) Uani 1 1 d . . .
C20 C 0.8911(6) 0.7845(4) 0.4387(2) 0.0174(13) Uani 1 1 d . . .
C21 C 0.8246(6) 0.6091(4) 0.3746(2) 0.0180(13) Uani 1 1 d . . .
C22 C 0.8716(6) 0.5203(5) 0.4008(2) 0.0237(15) Uani 1 1 d . . .
C23 C 0.8492(6) 0.4192(5) 0.3811(2) 0.0249(15) Uani 1 1 d . . .
C24 C 0.7798(6) 0.4079(5) 0.3346(2) 0.0270(15) Uani 1 1 d . . .
C25 C 0.7345(6) 0.4959(5) 0.3063(2) 0.0261(15) Uani 1 1 d . . .
C26 C 0.7553(6) 0.5963(5) 0.3252(2) 0.0214(14) Uani 1 1 d . . .
C27 C 0.7141(6) 0.7035(5) 0.3043(2) 0.0212(14) Uani 1 1 d . . .
C28 C 0.6504(6) 0.7322(5) 0.2586(2) 0.0259(15) Uani 1 1 d . . .
C29 C 0.6206(6) 0.8392(5) 0.2476(2) 0.0275(15) Uani 1 1 d . . .
C30 C 0.6570(6) 0.9166(5) 0.2825(2) 0.0285(15) Uani 1 1 d . . .
C31 C 0.7202(6) 0.8878(5) 0.3291(2) 0.0293(16) Uani 1 1 d . . .
C32 C 0.7493(6) 0.7832(5) 0.3407(2) 0.0213(14) Uani 1 1 d . . .
F4 F 0.8204(3) 0.5970(3) 0.57642(12) 0.0306(9) Uani 1 1 d . . .
F5 F 0.8086(3) 0.3814(3) 0.56883(13) 0.0360(9) Uani 1 1 d . . .
F6 F 0.6755(4) 0.2896(3) 0.48625(14) 0.0371(9) Uani 1 1 d . . .
F7 F 0.5441(3) 0.4060(3) 0.41388(12) 0.0316(9) Uani 1 1 d . . .
F10 F 0.4225(4) 0.5517(3) 0.35796(13) 0.0414(10) Uani 1 1 d . . .
F11 F 0.3168(4) 0.7281(3) 0.31503(14) 0.0492(11) Uani 1 1 d . . .
F12 F 0.3703(4) 0.9220(3) 0.35626(14) 0.0430(10) Uani 1 1 d . . .
F13 F 0.5432(4) 0.9398(3) 0.44131(13) 0.0345(9) Uani 1 1 d . . .
F16 F 0.8778(4) 0.8477(3) 0.57146(12) 0.0361(9) Uani 1 1 d . . .
F17 F 1.1259(4) 0.9198(3) 0.55876(14) 0.0436(10) Uani 1 1 d . . .
F18 F 1.2259(3) 0.9092(3) 0.46755(15) 0.0415(10) Uani 1 1 d . . .
F19 F 1.0734(3) 0.8170(3) 0.38960(13) 0.0359(9) Uani 1 1 d . . .
F22 F 0.9370(3) 0.5280(3) 0.44716(12) 0.0263(8) Uani 1 1 d . . .
F23 F 0.8894(4) 0.3325(3) 0.40789(13) 0.0383(10) Uani 1 1 d . . .
F24 F 0.7527(4) 0.3096(3) 0.31611(14) 0.0419(10) Uani 1 1 d . . .
F25 F 0.6695(4) 0.4772(3) 0.26050(13) 0.0379(10) Uani 1 1 d . . .
F28 F 0.6156(4) 0.6620(3) 0.22172(12) 0.0435(10) Uani 1 1 d . . .
F29 F 0.5625(4) 0.8648(3) 0.20221(13) 0.0433(10) Uani 1 1 d . . .
F30 F 0.6289(4) 1.0193(3) 0.27193(14) 0.0427(10) Uani 1 1 d . . .
F31 F 0.7535(4) 0.9661(3) 0.36225(13) 0.0382(10) Uani 1 1 d . . .
C33A C 0.933(2) 0.561(3) 0.1831(8) 0.118(11) Uani 0.378(11) 1 d PGU A 1
C34A C 0.975(3) 0.471(2) 0.2110(13) 0.140(13) Uani 0.378(11) 1 d PGU A 1
C35A C 1.044(3) 0.483(3) 0.2586(12) 0.221(18) Uani 0.378(11) 1 d PGU A 1
C36A C 1.071(3) 0.584(3) 0.2782(8) 0.133(13) Uani 0.378(11) 1 d PGU A 1
C37A C 1.029(3) 0.674(2) 0.2503(11) 0.200(17) Uani 0.378(11) 1 d PGU A 1
C38A C 0.960(2) 0.662(2) 0.2027(10) 0.120(10) Uani 0.378(11) 1 d PGU A 1
C33B C 0.9701(10) 0.3736(16) 0.2275(4) 0.105(7) Uani 0.623(10) 1 d PGU B 2
C34B C 1.0223(12) 0.3104(11) 0.2676(6) 0.123(7) Uani 0.623(10) 1 d PGU B 2
C35B C 1.0979(11) 0.3565(11) 0.3087(4) 0.099(6) Uani 0.623(10) 1 d PGU B 2
C36B C 1.1212(10) 0.4657(12) 0.3097(4) 0.075(5) Uani 0.623(10) 1 d PGU B 2
C37B C 1.0689(15) 0.5289(10) 0.2696(6) 0.120(7) Uani 0.623(10) 1 d PGU B 2
C38B C 0.9934(14) 0.4828(15) 0.2285(4) 0.137(8) Uani 0.623(10) 1 d PGU B 2

loop_
_atom_site_aniso_label
_atom_site_aniso_U_11
_atom_site_aniso_U_22
_atom_site_aniso_U_33
_atom_site_aniso_U_23
_atom_site_aniso_U_13
_atom_site_aniso_U_12
B1 0.025(4) 0.016(4) 0.018(4) -0.001(3) 0.000(3) 0.007(3)
B2 0.016(4) 0.027(4) 0.020(4) 0.006(3) 0.007(3) 0.004(3)
N1 0.023(3) 0.016(3) 0.019(3) 0.000(2) -0.001(2) 0.002(2)
C1 0.028(4) 0.015(3) 0.022(3) 0.002(3) -0.005(3) 0.001(3)
C2 0.046(4) 0.026(3) 0.014(3) 0.000(3) 0.008(3) 0.006(3)
C3 0.018(3) 0.021(3) 0.025(3) -0.002(3) 0.007(3) 0.000(3)
C4 0.016(3) 0.034(4) 0.023(4) -0.001(3) 0.005(3) 0.000(3)
C5 0.019(3) 0.023(4) 0.035(4) 0.018(3) 0.009(3) 0.006(3)
C6 0.021(4) 0.016(4) 0.040(4) -0.001(3) 0.008(3) -0.005(3)
C7 0.017(3) 0.026(4) 0.033(4) -0.008(3) 0.009(3) 0.000(3)
C8 0.014(3) 0.020(3) 0.022(3) -0.002(3) 0.004(3) -0.003(3)
C9 0.021(3) 0.022(3) 0.022(3) -0.003(3) 0.008(3) -0.001(3)
C10 0.029(4) 0.029(4) 0.022(4) -0.006(3) 0.001(3) -0.006(3)
C11 0.021(4) 0.045(4) 0.021(4) -0.001(3) -0.010(3) -0.001(3)
C12 0.025(4) 0.035(4) 0.026(4) 0.011(3) -0.003(3) 0.002(3)
C13 0.021(3) 0.021(4) 0.021(3) 0.000(3) 0.001(3) -0.001(3)
C14 0.018(3) 0.028(4) 0.016(3) -0.004(3) 0.007(3) 0.000(3)
C15 0.027(4) 0.015(3) 0.014(3) 0.001(2) -0.002(3) 0.006(3)
C16 0.026(4) 0.024(3) 0.019(3) 0.002(3) -0.002(3) 0.002(3)
C17 0.026(4) 0.014(3) 0.032(4) -0.003(3) -0.014(3) -0.004(3)
C18 0.010(3) 0.027(4) 0.044(4) 0.003(3) -0.008(3) 0.001(3)
C19 0.024(4) 0.022(3) 0.025(4) 0.003(3) 0.003(3) 0.000(3)
C20 0.017(3) 0.017(3) 0.017(3) 0.002(2) -0.005(3) 0.004(3)
C21 0.018(3) 0.024(3) 0.012(3) 0.001(3) 0.005(3) 0.000(3)
C22 0.018(3) 0.038(4) 0.015(3) -0.004(3) 0.006(3) 0.000(3)
C23 0.021(4) 0.022(4) 0.033(4) 0.004(3) 0.007(3) 0.004(3)
C24 0.023(4) 0.019(4) 0.039(4) -0.009(3) 0.010(3) -0.001(3)
C25 0.023(4) 0.034(4) 0.020(4) -0.008(3) 0.000(3) -0.001(3)
C26 0.020(3) 0.027(4) 0.018(3) 0.000(3) 0.008(3) 0.000(3)
C27 0.017(3) 0.025(3) 0.021(3) -0.004(3) 0.005(3) -0.003(3)
C28 0.024(4) 0.036(4) 0.016(3) -0.006(3) -0.005(3) -0.005(3)
C29 0.026(4) 0.039(4) 0.017(4) 0.006(3) -0.002(3) -0.001(3)
C30 0.025(4) 0.031(4) 0.028(4) 0.012(3) -0.003(3) 0.007(3)
C31 0.030(4) 0.027(4) 0.032(4) -0.006(3) 0.009(3) -0.001(3)
C32 0.017(3) 0.028(4) 0.020(3) -0.001(3) 0.008(3) -0.005(3)
F4 0.034(2) 0.031(2) 0.0244(19) 0.0034(16) -0.0089(16) 0.0028(17)
F5 0.030(2) 0.030(2) 0.048(2) 0.0156(18) 0.0052(18) 0.0038(17)
F6 0.037(2) 0.017(2) 0.059(3) -0.0005(17) 0.0086(19) 0.0001(16)
F7 0.036(2) 0.0234(19) 0.036(2) -0.0115(17) 0.0056(17) -0.0084(16)
F10 0.045(2) 0.038(2) 0.037(2) -0.0129(19) -0.0139(18) -0.0020(19)
F11 0.045(3) 0.059(3) 0.038(2) -0.002(2) -0.024(2) 0.003(2)
F12 0.043(2) 0.040(2) 0.042(2) 0.0131(19) -0.0185(19) 0.0050(19)
F13 0.043(2) 0.021(2) 0.037(2) 0.0049(16) -0.0085(18) 0.0027(16)
F16 0.037(2) 0.050(2) 0.020(2) -0.0116(17) -0.0028(16) -0.0028(18)
F17 0.038(2) 0.045(2) 0.043(2) -0.014(2) -0.0187(19) -0.0071(19)
F18 0.016(2) 0.041(2) 0.066(3) 0.004(2) 0.0002(18) -0.0080(17)
F19 0.026(2) 0.050(2) 0.032(2) 0.0064(18) 0.0067(17) 0.0013(17)
F22 0.0241(19) 0.032(2) 0.0218(19) 0.0037(15) -0.0013(15) 0.0026(15)
F23 0.044(2) 0.023(2) 0.048(2) 0.0081(18) 0.0049(19) 0.0103(17)
F24 0.046(2) 0.027(2) 0.052(2) -0.0092(18) 0.003(2) -0.0019(18)
F25 0.049(2) 0.036(2) 0.027(2) -0.0110(17) -0.0034(18) -0.0051(18)
F28 0.065(3) 0.043(2) 0.020(2) -0.0036(18) -0.0126(19) -0.004(2)
F29 0.049(3) 0.053(3) 0.024(2) 0.0119(18) -0.0132(18) 0.003(2)
F30 0.049(3) 0.032(2) 0.044(2) 0.0129(18) -0.0081(19) 0.0096(19)
F31 0.051(3) 0.027(2) 0.034(2) -0.0065(18) -0.0077(18) 0.0049(18)
C33A 0.071(17) 0.17(2) 0.12(2) -0.017(16) 0.021(15) 0.017(17)
C34A 0.12(2) 0.19(2) 0.11(2) -0.062(18) 0.040(18) -0.01(2)
C35A 0.21(3) 0.24(2) 0.20(3) -0.04(2) 0.00(2) 0.01(2)
C36A 0.09(2) 0.20(2) 0.12(2) -0.045(17) 0.037(16) -0.071(19)
C37A 0.18(3) 0.22(2) 0.20(3) -0.01(2) 0.03(2) -0.03(2)
C38A 0.067(16) 0.19(2) 0.115(18) -0.065(17) 0.049(14) -0.049(16)
C33B 0.042(9) 0.205(18) 0.073(11) -0.047(12) 0.031(8) -0.014(12)
C34B 0.051(11) 0.189(17) 0.138(15) -0.082(12) 0.064(10) -0.014(11)
C35B 0.036(9) 0.171(14) 0.095(11) -0.062(11) 0.037(8) -0.023(10)
C36B 0.030(8) 0.142(13) 0.054(9) -0.009(9) 0.017(7) 0.003(9)
C37B 0.071(13) 0.188(17) 0.110(13) -0.066(12) 0.049(10) -0.024(13)
C38B 0.056(12) 0.301(19) 0.058(11) -0.042(13) 0.026(9) -0.001(14)

loop_
_atom_type_symbol
_atom_type_description
_atom_type_scat_dispersion_real
_atom_type_scat_dispersion_imag
_atom_type_scat_source
C C 0.0033 0.0016 'International Tables Vol C Tables 4.2.6.8 and 6.1.1.4'
H H 0.0000 0.0000 'International Tables Vol C Tables 4.2.6.8 and 6.1.1.4'
B B 0.0013 0.0007 'International Tables Vol C Tables 4.2.6.8 and 6.1.1.4'
N N 0.0061 0.0033 'International Tables Vol C Tables 4.2.6.8 and 6.1.1.4'
F F 0.0171 0.0103 'International Tables Vol C Tables 4.2.6.8 and 6.1.1.4'

loop_
_geom_angle_atom_site_label_1
_geom_angle_atom_site_label_2
_geom_angle_atom_site_label_3
_geom_angle
N1 B1 C3 107.9(5)
N1 B1 C14 107.0(4)
N1 B1 C15 113.8(5)
C3 B1 C14 97.9(5)
C3 B1 C15 113.9(5)
C14 B1 C15 115.0(5)
C20 B2 C21 128.2(5)
C20 B2 C32 129.3(5)
C21 B2 C32 102.2(5)
B1 N1 C1 170.1(6)
N1 C1 C2 177.2(6)
B1 C3 C4 129.6(5)
B1 C3 C8 110.8(5)
C4 C3 C8 119.5(5)
C3 C4 C5 121.4(6)
C3 C4 F4 120.3(5)
C5 C4 F4 118.4(5)
C4 C5 C6 119.0(5)
C4 C5 F5 121.3(6)
C6 C5 F5 119.7(5)
C5 C6 C7 121.0(5)
C5 C6 F6 119.5(5)
C7 C6 F6 119.5(5)
C6 C7 C8 120.4(6)
C6 C7 F7 117.2(5)
C8 C7 F7 122.5(5)
C3 C8 C7 118.6(5)
C3 C8 C9 110.1(5)
C7 C8 C9 131.3(5)
C8 C9 C10 132.0(5)
C8 C9 C14 109.6(5)
C10 C9 C14 118.4(5)
C9 C10 C11 120.9(5)
C9 C10 F10 122.0(5)
C11 C10 F10 117.1(5)
C10 C11 C12 120.1(5)
C10 C11 F11 119.8(6)
C12 C11 F11 120.1(6)
C11 C12 C13 119.8(6)
C11 C12 F12 119.2(5)
C13 C12 F12 121.0(6)
C12 C13 C14 122.0(6)
C12 C13 F13 118.6(5)
C14 C13 F13 119.5(5)
B1 C14 C9 110.8(5)
B1 C14 C13 130.4(5)
C9 C14 C13 118.8(5)
B1 C15 C16 123.3(5)
B1 C15 C20 120.0(5)
C16 C15 C20 116.6(5)
C15 C16 C17 123.7(5)
C15 C16 F16 120.9(5)
C17 C16 F16 115.4(5)
C16 C17 C18 119.3(5)
C16 C17 F17 121.0(6)
C18 C17 F17 119.7(6)
C17 C18 C19 117.8(5)
C17 C18 F18 120.2(5)
C19 C18 F18 121.9(6)
C18 C19 C20 124.4(5)
C18 C19 F19 117.0(5)
C20 C19 F19 118.6(5)
B2 C20 C15 127.1(5)
B2 C20 C19 114.7(5)
C15 C20 C19 118.2(5)
B2 C21 C22 131.9(5)
B2 C21 C26 109.1(5)
C22 C21 C26 118.9(5)
C21 C22 C23 121.2(5)
C21 C22 F22 121.2(5)
C23 C22 F22 117.5(5)
C22 C23 C24 119.3(6)
C22 C23 F23 120.9(5)
C24 C23 F23 119.8(5)
C23 C24 C25 121.2(5)
C23 C24 F24 119.5(5)
C25 C24 F24 119.3(6)
C24 C25 C26 120.4(6)
C24 C25 F25 117.1(5)
C26 C25 F25 122.5(5)
C21 C26 C25 118.9(5)
C21 C26 C27 109.2(5)
C25 C26 C27 131.8(5)
C26 C27 C28 130.9(5)
C26 C27 C32 109.8(5)
C28 C27 C32 119.3(6)
C27 C28 C29 120.6(5)
C27 C28 F28 123.0(6)
C29 C28 F28 116.4(5)
C28 C29 C30 120.2(5)
C28 C29 F29 119.0(5)
C30 C29 F29 120.7(6)
C29 C30 C31 119.5(6)
C29 C30 F30 120.2(5)
C31 C30 F30 120.3(6)
C30 C31 C32 121.2(6)
C30 C31 F31 117.4(5)
C32 C31 F31 121.4(6)
B2 C32 C27 109.5(5)
B2 C32 C31 131.2(6)
C27 C32 C31 119.3(6)
C34A C33A C38A 120.0
C33A C34A C35A 120.0
C34A C35A C36A 120.0
C35A C36A C37A 120.0
C36A C37A C38A 120.0
C33A C38A C37A 120.0
C34B C33B C38B 120.0
C33B C34B C35B 120.0
C34B C35B C36B 120.0
C35B C36B C37B 120.0
C36B C37B C38B 120.0
C33B C38B C37B 120.0

loop_
_geom_bond_atom_site_label_1
_geom_bond_atom_site_label_2
_geom_bond_distance
B1 N1 1.592(8)
B1 C3 1.626(8)
B1 C14 1.619(9)
B1 C15 1.603(9)
B2 C20 1.567(9)
B2 C21 1.573(9)
B2 C32 1.578(9)
N1 C1 1.138(7)
C1 C2 1.441(9)
C3 C4 1.371(8)
C3 C8 1.405(8)
C4 C5 1.375(8)
C4 F4 1.348(7)
C5 C6 1.375(9)
C5 F5 1.347(6)
C6 C7 1.371(8)
C6 F6 1.354(6)
C7 C8 1.387(8)
C7 F7 1.356(7)
C8 C9 1.490(8)
C9 C10 1.383(8)
C9 C14 1.416(8)
C10 C11 1.380(9)
C10 F10 1.347(7)
C11 C12 1.367(9)
C11 F11 1.339(7)
C12 C13 1.361(8)
C12 F12 1.359(7)
C13 C14 1.371(8)
C13 F13 1.361(7)
C15 C16 1.386(8)
C15 C20 1.425(8)
C16 C17 1.389(8)
C16 F16 1.352(6)
C17 C18 1.378(9)
C17 F17 1.336(6)
C18 C19 1.372(8)
C18 F18 1.348(7)
C19 C20 1.381(8)
C19 F19 1.363(7)
C21 C22 1.372(8)
C21 C26 1.435(8)
C22 C23 1.383(8)
C22 F22 1.342(6)
C23 C24 1.365(8)
C23 F23 1.341(7)
C24 C25 1.387(9)
C24 F24 1.346(7)
C25 C26 1.365(8)
C25 F25 1.346(7)
C26 C27 1.498(8)
C27 C28 1.365(8)
C27 C32 1.415(8)
C28 C29 1.400(9)
C28 F28 1.341(7)
C29 C30 1.369(9)
C29 F29 1.328(7)
C30 C31 1.385(9)
C30 F30 1.344(7)
C31 C32 1.372(8)
C31 F31 1.342(7)
C33A C34A 1.3900
C33A C38A 1.3900
C34A C35A 1.3900
C35A C36A 1.3900
C36A C37A 1.3900
C37A C38A 1.3900
C33B C34B 1.3900
C33B C38B 1.3900
C34B C35B 1.3900
C35B C36B 1.3900
C36B C37B 1.3900
C37B C38B 1.3900

loop_
_geom_torsion_atom_site_label_1
_geom_torsion_atom_site_label_2
_geom_torsion_atom_site_label_3
_geom_torsion_atom_site_label_4
_geom_torsion
C3 B1 N1 C1 -43(3)
C14 B1 N1 C1 62(3)
C15 B1 N1 C1 -170(3)
B1 N1 C1 C2 39(15)
N1 B1 C3 C4 -63.8(8)
N1 B1 C3 C8 119.2(5)
C14 B1 C3 C4 -174.7(6)
C14 B1 C3 C8 8.4(6)
C15 B1 C3 C4 63.5(8)
C15 B1 C3 C8 -113.5(5)
B1 C3 C4 C5 -173.7(6)
B1 C3 C4 F4 4.5(9)
C8 C3 C4 C5 3.0(9)
C8 C3 C4 F4 -178.8(5)
C3 C4 C5 C6 -0.2(9)
C3 C4 C5 F5 -179.5(5)
F4 C4 C5 C6 -178.4(5)
F4 C4 C5 F5 2.3(8)
C4 C5 C6 C7 -1.5(9)
C4 C5 C6 F6 179.6(5)
F5 C5 C6 C7 177.8(5)
F5 C5 C6 F6 -1.1(8)
C5 C6 C7 C8 0.2(9)
C5 C6 C7 F7 -179.0(5)
F6 C6 C7 C8 179.2(5)
F6 C6 C7 F7 0.0(8)
C6 C7 C8 C3 2.5(8)
C6 C7 C8 C9 -178.2(6)
F7 C7 C8 C3 -178.3(5)
F7 C7 C8 C9 1.0(10)
B1 C3 C8 C7 173.2(5)
B1 C3 C8 C9 -6.2(6)
C4 C3 C8 C7 -4.1(8)
C4 C3 C8 C9 176.5(5)
C3 C8 C9 C10 -177.3(6)
C3 C8 C9 C14 0.7(6)
C7 C8 C9 C10 3.4(11)
C7 C8 C9 C14 -178.6(6)
C8 C9 C10 C11 174.9(6)
C8 C9 C10 F10 -3.6(10)
C14 C9 C10 C11 -3.0(9)
C14 C9 C10 F10 178.5(5)
C9 C10 C11 C12 0.0(10)
C9 C10 C11 F11 179.7(5)
F10 C10 C11 C12 178.6(5)
F10 C10 C11 F11 -1.7(9)
C10 C11 C12 C13 1.4(9)
C10 C11 C12 F12 -179.0(5)
F11 C11 C12 C13 -178.3(5)
F11 C11 C12 F12 1.3(9)
C11 C12 C13 C14 0.3(9)
C11 C12 C13 F13 -179.4(5)
F12 C12 C13 C14 -179.3(5)
F12 C12 C13 F13 1.0(8)
C12 C13 C14 B1 178.1(6)
C12 C13 C14 C9 -3.3(9)
F13 C13 C14 B1 -2.2(9)
F13 C13 C14 C9 176.4(5)
C8 C9 C14 B1 5.1(6)
C8 C9 C14 C13 -173.8(5)
C10 C9 C14 B1 -176.6(5)
C10 C9 C14 C13 4.6(8)
N1 B1 C14 C9 -119.5(5)
N1 B1 C14 C13 59.2(8)
C3 B1 C14 C9 -7.9(6)
C3 B1 C14 C13 170.8(6)
C15 B1 C14 C9 113.1(5)
C15 B1 C14 C13 -68.2(8)
N1 B1 C15 C16 25.0(8)
N1 B1 C15 C20 -158.8(5)
C3 B1 C15 C16 -99.2(6)
C3 B1 C15 C20 77.0(7)
C14 B1 C15 C16 149.0(5)
C14 B1 C15 C20 -34.9(7)
B1 C15 C16 C17 178.0(5)
B1 C15 C16 F16 -2.8(8)
C20 C15 C16 C17 1.7(8)
C20 C15 C16 F16 -179.1(5)
C15 C16 C17 C18 0.3(9)
C15 C16 C17 F17 179.7(5)
F16 C16 C17 C18 -178.9(5)
F16 C16 C17 F17 0.5(8)
C16 C17 C18 C19 -2.1(9)
C16 C17 C18 F18 179.7(5)
F17 C17 C18 C19 178.5(5)
F17 C17 C18 F18 0.3(9)
C17 C18 C19 C20 1.9(9)
C17 C18 C19 F19 -178.1(5)
F18 C18 C19 C20 -179.9(5)
F18 C18 C19 F19 0.1(8)
C18 C19 C20 B2 -177.6(5)
C18 C19 C20 C15 0.1(9)
F19 C19 C20 B2 2.4(8)
F19 C19 C20 C15 -179.9(5)
B1 C15 C20 B2 -0.9(8)
B1 C15 C20 C19 -178.3(5)
C16 C15 C20 B2 175.5(5)
C16 C15 C20 C19 -1.9(8)
C21 B2 C20 C15 -84.3(8)
C21 B2 C20 C19 93.2(7)
C32 B2 C20 C15 103.0(7)
C32 B2 C20 C19 -79.5(7)
C20 B2 C21 C22 7.3(10)
C20 B2 C21 C26 -176.8(5)
C32 B2 C21 C22 -178.4(6)
C32 B2 C21 C26 -2.6(6)
B2 C21 C22 C23 173.3(6)
B2 C21 C22 F22 -4.5(9)
C26 C21 C22 C23 -2.2(8)
C26 C21 C22 F22 180.0(5)
C21 C22 C23 C24 0.4(9)
C21 C22 C23 F23 -176.6(5)
F22 C22 C23 C24 178.3(5)
F22 C22 C23 F23 1.2(8)
C22 C23 C24 C25 1.6(9)
C22 C23 C24 F24 -177.2(5)
F23 C23 C24 C25 178.7(5)
F23 C23 C24 F24 -0.1(8)
C23 C24 C25 C26 -1.8(9)
C23 C24 C25 F25 178.7(5)
F24 C24 C25 C26 177.1(5)
F24 C24 C25 F25 -2.5(8)
C24 C25 C26 C21 -0.1(8)
C24 C25 C26 C27 -177.6(6)
F25 C25 C26 C21 179.4(5)
F25 C25 C26 C27 1.9(10)
B2 C21 C26 C25 -174.4(5)
B2 C21 C26 C27 3.6(6)
C22 C21 C26 C25 2.1(8)
C22 C21 C26 C27 -179.9(5)
C21 C26 C27 C28 177.7(6)
C21 C26 C27 C32 -3.3(6)
C25 C26 C27 C28 -4.6(11)
C25 C26 C27 C32 174.4(6)
C26 C27 C28 C29 179.3(6)
C26 C27 C28 F28 -2.2(10)
C32 C27 C28 C29 0.3(9)
C32 C27 C28 F28 178.9(5)
C27 C28 C29 C30 0.9(9)
C27 C28 C29 F29 177.9(5)
F28 C28 C29 C30 -177.7(5)
F28 C28 C29 F29 -0.7(8)
C28 C29 C30 C31 -1.7(9)
C28 C29 C30 F30 179.8(5)
F29 C29 C30 C31 -178.6(5)
F29 C29 C30 F30 2.9(9)
C29 C30 C31 C32 1.2(9)
C29 C30 C31 F31 -179.7(5)
F30 C30 C31 C32 179.7(5)
F30 C30 C31 F31 -1.2(9)
C30 C31 C32 B2 178.2(6)
C30 C31 C32 C27 0.0(9)
F31 C31 C32 B2 -0.8(10)
F31 C31 C32 C27 -179.0(5)
C26 C27 C32 B2 1.5(6)
C26 C27 C32 C31 -179.9(5)
C28 C27 C32 B2 -179.3(5)
C28 C27 C32 C31 -0.8(8)
C20 B2 C32 C27 174.8(6)
C20 B2 C32 C31 -3.5(10)
C21 B2 C32 C27 0.6(6)
C21 B2 C32 C31 -177.7(6)
C38A C33A C34A C35A 0.0
C33A C34A C35A C36A 0.0
C34A C35A C36A C37A 0.0
C35A C36A C37A C38A 0.0
C36A C37A C38A C33A 0.0
C34A C33A C38A C37A 0.0
C38B C33B C34B C35B 0.0
C33B C34B C35B C36B 0.0
C34B C35B C36B C37B 0.0
C35B C36B C37B C38B 0.0
C36B C37B C38B C33B 0.0
C34B C33B C38B C37B 0.0
